data_2311914
loop_
_publ_author_name
'Maia, Ang\'elica Faleiros da Silva'
'Martins, Felipe T.'
'Silva Neto, Leonardo da'
'Alves, Rosemeire Brondi'
'De F\'atima, \^Angelo'

_publ_section_title
;
 Cocaethylene, the in vivo product of cocaine and ethanol, is a narcotic
 more potent than its precursors.
;
_journal_coeditor_code CU3117
_journal_issue 'Pt 10'
_journal_name_full 'Acta crystallographica. Section C, Structural chemistry'
_journal_page_first 780
_journal_page_last 783
_journal_paper_doi 10.1107/S2053229617012852
_journal_volume 73
_journal_year 2017
_chemical_formula_iupac 'C18 H23 N O4'
_chemical_formula_moiety 'C18 H23 N O4'
_chemical_formula_sum 'C18 H23 N O4'
_chemical_formula_weight 317.37
_chemical_name_systematic
;
ethyl
(1R,2R,3S,5S)-3-(benzoyloxy)-8-methyl-8-azabicyclo[3.2.1]octane-2-carboxylate
;
_space_group_crystal_system monoclinic
_space_group_IT_number 4
_space_group_name_Hall 'P 2yb'
_space_group_name_H-M_alt 'P 1 21 1'
_atom_sites_solution_hydrogens geom
_audit_creation_method 'WinGX routine CIF_UPDATE'
_cell_angle_alpha 90
_cell_angle_beta 107.8810(10)
_cell_angle_gamma 90
_cell_formula_units_Z 2
_cell_length_a 8.4533(2)
_cell_length_b 10.2380(3)
_cell_length_c 10.2552(2)
_cell_measurement_reflns_used 2631
_cell_measurement_temperature 296(2)
_cell_measurement_theta_max 66.05
_cell_measurement_theta_min 5.955
_cell_volume 844.66(4)
_computing_cell_refinement
;
SAINT (Bruker, 2003)
;
_computing_data_collection
;
APEX2 (Bruker, 2003)
;
_computing_data_reduction
;
SAINT (Bruker, 2003)
;
_computing_molecular_graphics
;
ORTEP-3 for Windows (Farrugia, 1997), Mercury (Macrae <i>et al</i>.,
2006)
;
_computing_publication_material
;
WinGX publication routines (Farrugia, 1999)
;
_computing_structure_refinement
;
SHELXL-2014 (Sheldrick, 2015)
;
_computing_structure_solution
;
SIR92 (Altomare <i>et al</i>.,  1993)
;
_diffrn_ambient_temperature 296(2)
_diffrn_measured_fraction_theta_full 0.94
_diffrn_measured_fraction_theta_max 0.965
_diffrn_measurement_device_type 'Bruker APEXII CCD area-detector'
_diffrn_measurement_method CCD
_diffrn_radiation_type CuK\a
_diffrn_radiation_wavelength 1.54178
_diffrn_reflns_av_R_equivalents 0.0244
_diffrn_reflns_limit_h_max 9
_diffrn_reflns_limit_h_min -9
_diffrn_reflns_limit_k_max 12
_diffrn_reflns_limit_k_min -9
_diffrn_reflns_limit_l_max 11
_diffrn_reflns_limit_l_min -12
_diffrn_reflns_number 3969
_diffrn_reflns_theta_full 67.679
_diffrn_reflns_theta_max 66.53
_diffrn_reflns_theta_min 5.958
_exptl_absorpt_coefficient_mu 0.716
_exptl_absorpt_correction_T_max 0.931
_exptl_absorpt_correction_T_min 0.725
_exptl_absorpt_correction_type multi-scan
_exptl_absorpt_process_details
;
(SADABS; Krause <i>et al.</i>,  2015)
;
_exptl_crystal_colour colourless
_exptl_crystal_density_diffrn 1.248
_exptl_crystal_description needle
_exptl_crystal_F_000 340
_exptl_crystal_size_max 0.35
_exptl_crystal_size_mid 0.15
_exptl_crystal_size_min 0.10
_refine_diff_density_max 0.153
_refine_diff_density_min -0.166
_refine_ls_abs_structure_details
;
Flack x parameter determined using 568 quotients [(I+)-(I-)]/[(I+)+(I-)]
(Parsons <i>et al.</i>,  2013).
;
_refine_ls_abs_structure_Flack -0.03(14)
_refine_ls_extinction_method none
_refine_ls_goodness_of_fit_ref 1.027
_refine_ls_hydrogen_treatment constr
_refine_ls_matrix_type full
_refine_ls_number_parameters 208
_refine_ls_number_reflns 2133
_refine_ls_number_restraints 1
_refine_ls_restrained_S_all 1.027
_refine_ls_R_factor_all 0.0374
_refine_ls_R_factor_gt 0.0358
_refine_ls_shift/su_max 0
_refine_ls_shift/su_mean 0
_refine_ls_structure_factor_coef Fsqd
_refine_ls_weighting_details 'w = 1/[\s^2^(Fo^2^)+(0.0631P)^2^+0.0701P] where P=(Fo^2^+2Fc^2^)/3'
_refine_ls_weighting_scheme calc
_refine_ls_wR_factor_ref 0.1011
_reflns_number_gt 2026
_reflns_number_total 2133
_reflns_threshold_expression I>2\s(I)
_cod_data_source_file cu3117sup1.cif
_cod_data_source_block I
_cod_original_sg_symbol_H-M 'P 21'
_cod_database_code 2311914
_shelxl_version_number 2.014

loop_
_space_group_symop_operation_xyz
'x, y, z'
'-x, y+1/2, -z'

loop_
_atom_site_type_symbol
_atom_site_label
_atom_site_fract_x
_atom_site_fract_y
_atom_site_fract_z
_atom_site_U_iso_or_equiv
_atom_site_adp_type
_atom_site_calc_flag
_atom_site_occupancy
O O4 0.5751(2) 0.4990(2) -0.13426(17) 0.0664(6) Uani d 1
O O1 0.65669(18) 0.5018(2) 0.27718(16) 0.0563(5) Uani d 1
O O3 0.6899(2) 0.6327(3) 0.0426(2) 0.0703(6) Uani d 1
N N1 0.2831(2) 0.6666(2) -0.0355(2) 0.0519(5) Uani d 1
C C17 0.5764(6) 0.6617(5) -0.2996(4) 0.1061(14) Uani d 1
H H17A 0.642 0.6992 -0.3516 0.159 Uiso calc 1
H H17B 0.4754 0.627 -0.3609 0.159 Uiso calc 1
H H17C 0.5503 0.7277 -0.243 0.159 Uiso calc 1
C C16 0.6698(4) 0.5572(5) -0.2134(3) 0.0863(12) Uani d 1
H H16A 0.6977 0.4911 -0.2705 0.104 Uiso calc 1
H H16B 0.7727 0.592 -0.1524 0.104 Uiso calc 1
C C15 0.5920(3) 0.5498(3) -0.0097(2) 0.0500(6) Uani d 1
C C2 0.4677(3) 0.4846(3) 0.0482(2) 0.0467(5) Uani d 1
H H2 0.4796 0.3896 0.0436 0.056 Uiso calc 1
C C3 0.4847(3) 0.5233(3) 0.1952(2) 0.0487(6) Uani d 1
H H3 0.4143 0.4648 0.2291 0.058 Uiso calc 1
C C8 0.6854(3) 0.4519(3) 0.4018(2) 0.0523(6) Uani d 1
C C9 0.8662(3) 0.4243(3) 0.4680(2) 0.0507(6) Uani d 1
C C14 0.9159(4) 0.3499(3) 0.5864(3) 0.0677(8) Uani d 1
H H14 0.837 0.3186 0.625 0.081 Uiso calc 1
C C13 1.0819(5) 0.3221(4) 0.6474(3) 0.0780(9) Uani d 1
H H13 1.1148 0.271 0.7261 0.094 Uiso calc 1
C C12 1.1978(4) 0.3697(4) 0.5917(3) 0.0831(11) Uani d 1
H H12 1.3097 0.3517 0.6337 0.1 Uiso calc 1
C C10 0.9846(3) 0.4709(3) 0.4126(3) 0.0626(7) Uani d 1
H H10 0.9527 0.5209 0.333 0.075 Uiso calc 1
C C11 1.1512(4) 0.4433(5) 0.4756(3) 0.0825(10) Uani d 1
H H11 1.2312 0.4751 0.4386 0.099 Uiso calc 1
C C4 0.4298(3) 0.6621(3) 0.2072(2) 0.0552(6) Uani d 1
H H4A 0.5113 0.7227 0.1932 0.066 Uiso calc 1
H H4B 0.4207 0.6766 0.2981 0.066 Uiso calc 1
C C5 0.2607(3) 0.6856(3) 0.0992(3) 0.0561(6) Uani d 1
H H5 0.2202 0.7739 0.1075 0.067 Uiso calc 1
C C18 0.1473(4) 0.7238(4) -0.1467(3) 0.0772(10) Uani d 1
H H18A 0.1483 0.817 -0.1365 0.116 Uiso calc 1
H H18B 0.1618 0.7019 -0.2333 0.116 Uiso calc 1
H H18C 0.0429 0.6899 -0.1428 0.116 Uiso calc 1
C C1 0.2916(3) 0.5243(3) -0.0423(2) 0.0511(6) Uani d 1
H H1 0.2727 0.4956 -0.1371 0.061 Uiso calc 1
C C7 0.1534(3) 0.4726(3) 0.0128(3) 0.0659(8) Uani d 1
H H7A 0.0516 0.4574 -0.0613 0.079 Uiso calc 1
H H7B 0.187 0.392 0.0634 0.079 Uiso calc 1
C C6 0.1309(3) 0.5823(4) 0.1068(3) 0.0694(8) Uani d 1
H H6A 0.152 0.551 0.1999 0.083 Uiso calc 1
H H6B 0.0193 0.6179 0.0746 0.083 Uiso calc 1
O O2 0.5794(3) 0.4319(3) 0.45504(19) 0.0812(8) Uani d 1

loop_
_atom_site_aniso_label
_atom_site_aniso_U_11
_atom_site_aniso_U_22
_atom_site_aniso_U_33
_atom_site_aniso_U_12
_atom_site_aniso_U_13
_atom_site_aniso_U_23
O4 0.0741(11) 0.0762(15) 0.0519(9) 0.0089(11) 0.0238(9) -0.0017(10)
O1 0.0401(8) 0.0775(13) 0.0467(8) 0.0054(8) 0.0066(6) 0.0137(9)
O3 0.0495(9) 0.0973(18) 0.0612(11) -0.0194(10) 0.0129(8) -0.0028(10)
N1 0.0381(9) 0.0570(13) 0.0533(11) 0.0001(9) 0.0031(8) 0.0101(10)
C17 0.148(4) 0.081(3) 0.091(3) -0.004(3) 0.039(3) 0.010(2)
C16 0.0776(19) 0.127(4) 0.0625(17) 0.017(2) 0.0336(15) 0.0166(19)
C15 0.0386(11) 0.0581(16) 0.0491(12) 0.0082(11) 0.0076(10) 0.0042(11)
C2 0.0445(11) 0.0451(13) 0.0475(11) 0.0018(9) 0.0095(9) -0.0012(10)
C3 0.0360(10) 0.0625(16) 0.0431(11) -0.0004(10) 0.0057(9) 0.0045(11)
C8 0.0524(13) 0.0618(16) 0.0396(11) -0.0022(12) 0.0097(10) 0.0005(11)
C9 0.0560(13) 0.0515(15) 0.0371(10) 0.0033(11) 0.0034(10) -0.0004(10)
C14 0.0776(18) 0.070(2) 0.0447(13) 0.0009(15) 0.0035(13) 0.0063(13)
C13 0.092(2) 0.070(2) 0.0501(14) 0.0138(19) -0.0109(15) 0.0072(14)
C12 0.0645(17) 0.093(3) 0.0682(19) 0.0173(18) -0.0145(15) 0.0024(19)
C10 0.0512(13) 0.080(2) 0.0485(12) 0.0065(13) 0.0028(10) 0.0136(13)
C11 0.0534(15) 0.112(3) 0.0719(18) 0.0078(18) 0.0046(13) 0.0153(19)
C4 0.0485(12) 0.0642(17) 0.0500(12) 0.0018(12) 0.0110(10) -0.0096(12)
C5 0.0456(12) 0.0595(17) 0.0614(14) 0.0089(11) 0.0139(11) -0.0031(12)
C18 0.0526(15) 0.093(3) 0.0732(19) 0.0075(16) 0.0009(13) 0.0305(18)
C1 0.0406(11) 0.0598(16) 0.0477(12) -0.0054(10) 0.0058(9) -0.0045(11)
C7 0.0422(12) 0.070(2) 0.0772(16) -0.0127(12) 0.0063(11) 0.0089(15)
C6 0.0391(12) 0.101(2) 0.0691(16) 0.0041(14) 0.0180(12) 0.0147(16)
O2 0.0612(11) 0.129(2) 0.0524(10) -0.0048(13) 0.0163(9) 0.0109(12)

loop_
_atom_type_symbol
_atom_type_description
_atom_type_scat_dispersion_real
_atom_type_scat_dispersion_imag
_atom_type_scat_source
C C 0.0181 0.0091 'International Tables Vol C Tables 4.2.6.8 and 6.1.1.4'
H H 0 0 'International Tables Vol C Tables 4.2.6.8 and 6.1.1.4'
N N 0.0311 0.018 'International Tables Vol C Tables 4.2.6.8 and 6.1.1.4'
O O 0.0492 0.0322 'International Tables Vol C Tables 4.2.6.8 and 6.1.1.4'

loop_
_geom_angle_atom_site_label_1
_geom_angle_atom_site_label_2
_geom_angle_atom_site_label_3
_geom_angle
C15 O4 C16 117.5(3)
C8 O1 C3 117.99(17)
C1 N1 C5 101.5(2)
C1 N1 C18 113.5(2)
C5 N1 C18 112.5(2)
C16 C17 H17A 109.5
C16 C17 H17B 109.5
H17A C17 H17B 109.5
C16 C17 H17C 109.5
H17A C17 H17C 109.5
H17B C17 H17C 109.5
O4 C16 C17 110.9(3)
O4 C16 H16A 109.5
C17 C16 H16A 109.5
O4 C16 H16B 109.5
C17 C16 H16B 109.5
H16A C16 H16B 108.1
O3 C15 O4 124.0(2)
O3 C15 C2 127.5(2)
O4 C15 C2 108.6(2)
C15 C2 C3 114.1(2)
C15 C2 C1 107.80(19)
C3 C2 C1 107.85(18)
C15 C2 H2 109
C3 C2 H2 109
C1 C2 H2 109
O1 C3 C4 111.83(19)
O1 C3 C2 107.86(18)
C4 C3 C2 112.8(2)
O1 C3 H3 108.1
C4 C3 H3 108.1
C2 C3 H3 108.1
O2 C8 O1 124.2(2)
O2 C8 C9 124.2(2)
O1 C8 C9 111.65(19)
C10 C9 C14 119.3(2)
C10 C9 C8 121.1(2)
C14 C9 C8 119.6(2)
C13 C14 C9 120.2(3)
C13 C14 H14 119.9
C9 C14 H14 119.9
C12 C13 C14 119.8(3)
C12 C13 H13 120.1
C14 C13 H13 120.1
C11 C12 C13 120.8(3)
C11 C12 H12 119.6
C13 C12 H12 119.6
C9 C10 C11 119.9(3)
C9 C10 H10 120
C11 C10 H10 120
C12 C11 C10 120.0(3)
C12 C11 H11 120
C10 C11 H11 120
C3 C4 C5 109.2(2)
C3 C4 H4A 109.8
C5 C4 H4A 109.8
C3 C4 H4B 109.8
C5 C4 H4B 109.8
H4A C4 H4B 108.3
N1 C5 C4 107.42(19)
N1 C5 C6 104.9(2)
C4 C5 C6 112.0(2)
N1 C5 H5 110.8
C4 C5 H5 110.8
C6 C5 H5 110.8
N1 C18 H18A 109.5
N1 C18 H18B 109.5
H18A C18 H18B 109.5
N1 C18 H18C 109.5
H18A C18 H18C 109.5
H18B C18 H18C 109.5
N1 C1 C7 105.7(2)
N1 C1 C2 106.57(19)
C7 C1 C2 112.9(2)
N1 C1 H1 110.5
C7 C1 H1 110.5
C2 C1 H1 110.5
C6 C7 C1 103.6(2)
C6 C7 H7A 111
C1 C7 H7A 111
C6 C7 H7B 111
C1 C7 H7B 111
H7A C7 H7B 109
C7 C6 C5 104.1(2)
C7 C6 H6A 110.9
C5 C6 H6A 110.9
C7 C6 H6B 110.9
C5 C6 H6B 110.9
H6A C6 H6B 109

loop_
_geom_bond_atom_site_label_1
_geom_bond_atom_site_label_2
_geom_bond_distance
O4 C15 1.346(3)
O4 C16 1.434(4)
O1 C8 1.328(3)
O1 C3 1.456(3)
O3 C15 1.192(3)
N1 C1 1.462(4)
N1 C5 1.463(3)
N1 C18 1.468(3)
C17 C16 1.456(7)
C17 H17A 0.96
C17 H17B 0.96
C17 H17C 0.96
C16 H16A 0.97
C16 H16B 0.97
C15 C2 1.511(3)
C2 C3 1.522(3)
C2 C1 1.548(3)
C2 H2 0.98
C3 C4 1.512(4)
C3 H3 0.98
C8 O2 1.202(3)
C8 C9 1.497(3)
C9 C10 1.379(4)
C9 C14 1.385(4)
C14 C13 1.379(4)
C14 H14 0.93
C13 C12 1.367(6)
C13 H13 0.93
C12 C11 1.361(5)
C12 H12 0.93
C10 C11 1.387(4)
C10 H10 0.93
C11 H11 0.93
C4 C5 1.535(3)
C4 H4A 0.97
C4 H4B 0.97
C5 C6 1.543(4)
C5 H5 0.98
C18 H18A 0.96
C18 H18B 0.96
C18 H18C 0.96
C1 C7 1.539(4)
C1 H1 0.98
C7 C6 1.529(5)
C7 H7A 0.97
C7 H7B 0.97
C6 H6A 0.97
C6 H6B 0.97

loop_
_geom_hbond_atom_site_label_D
_geom_hbond_atom_site_label_H
_geom_hbond_atom_site_label_A
_geom_hbond_site_symmetry_A
_geom_hbond_distance_DH
_geom_hbond_distance_HA
_geom_hbond_distance_DA
_geom_hbond_angle_DHA
_geom_hbond_publ_flag
C6 H6B O3 1_455 0.97 2.71 3.618(3) 157 yes

loop_
_geom_torsion_atom_site_label_1
_geom_torsion_atom_site_label_2
_geom_torsion_atom_site_label_3
_geom_torsion_atom_site_label_4
_geom_torsion
C15 O4 C16 C17 -90.5(4)
C16 O4 C15 O3 -6.1(4)
C16 O4 C15 C2 173.6(2)
O3 C15 C2 C3 -6.0(4)
O4 C15 C2 C3 174.3(2)
O3 C15 C2 C1 113.7(3)
O4 C15 C2 C1 -66.0(3)
C8 O1 C3 C4 95.5(3)
C8 O1 C3 C2 -139.9(2)
C15 C2 C3 O1 -53.0(3)
C1 C2 C3 O1 -172.69(19)
C15 C2 C3 C4 71.1(2)
C1 C2 C3 C4 -48.7(3)
C3 O1 C8 O2 -5.6(4)
C3 O1 C8 C9 174.8(2)
O2 C8 C9 C10 -168.0(3)
O1 C8 C9 C10 11.6(4)
O2 C8 C9 C14 12.5(4)
O1 C8 C9 C14 -167.9(3)
C10 C9 C14 C13 -0.5(5)
C8 C9 C14 C13 179.0(3)
C9 C14 C13 C12 1.0(5)
C14 C13 C12 C11 -0.8(6)
C14 C9 C10 C11 -0.1(5)
C8 C9 C10 C11 -179.6(3)
C13 C12 C11 C10 0.1(6)
C9 C10 C11 C12 0.3(6)
O1 C3 C4 C5 169.50(19)
C2 C3 C4 C5 47.7(3)
C1 N1 C5 C4 75.8(3)
C18 N1 C5 C4 -162.6(3)
C1 N1 C5 C6 -43.6(2)
C18 N1 C5 C6 78.1(3)
C3 C4 C5 N1 -61.3(3)
C3 C4 C5 C6 53.3(3)
C5 N1 C1 C7 43.2(2)
C18 N1 C1 C7 -77.8(3)
C5 N1 C1 C2 -77.1(2)
C18 N1 C1 C2 161.9(2)
C15 C2 C1 N1 -59.9(2)
C3 C2 C1 N1 63.8(2)
C15 C2 C1 C7 -175.5(2)
C3 C2 C1 C7 -51.8(3)
N1 C1 C7 C6 -25.7(3)
C2 C1 C7 C6 90.4(3)
C1 C7 C6 C5 -1.1(3)
N1 C5 C6 C7 27.4(3)
C4 C5 C6 C7 -88.8(3)
